data_2203281
loop_
_publ_author_name
'Yang, Hong-Fang'
'Huang, Chang-Cang'
'Zhang, Han-Hui'
'Liu, Yongxiu'
'Lian, Zhao-Xun'
Xiao,Guang-Can

_publ_section_title
;
 A new mixed-valence Cu^II^/Cu^I^ complex:
 chlorobis(1,10-phenanthroline)copper(II) dichlorocuprate(I)
;
_journal_issue 3
_journal_name_full 'Acta Crystallographica Section E'
_journal_page_first m291
_journal_page_last m293
_journal_paper_doi 10.1107/S1600536804002375
_journal_volume 60
_journal_year 2004
_chemical_formula_iupac '[Cu Cl (C12 H8 N2)2] [Cu Cl2]'
_chemical_formula_moiety 'C24 H16 Cl Cu N4 1+, Cl2 Cu 1-'
_chemical_formula_sum 'C24 H16 Cl3 Cu2 N4'
_chemical_formula_weight 593.86
_chemical_name_systematic
;
chlorobis(1,10-phenanthroline)copper(II) dichlorocuprate(I)
;
_space_group_IT_number 13
_symmetry_cell_setting monoclinic
_symmetry_space_group_name_Hall '-P 2yc'
_symmetry_space_group_name_H-M 'P 1 2/c 1'
_atom_sites_solution_hydrogens geom
_atom_sites_solution_primary direct
_atom_sites_solution_secondary difmap
_audit_creation_method SHELXL-97
_cell_angle_alpha 90.00
_cell_angle_beta 111.480(3)
_cell_angle_gamma 90.00
_cell_formula_units_Z 4
_cell_length_a 14.4063(5)
_cell_length_b 12.6196(6)
_cell_length_c 13.3400(5)
_cell_measurement_reflns_used 25
_cell_measurement_temperature 298(2)
_cell_measurement_theta_max 18
_cell_measurement_theta_min 12
_cell_volume 2256.79(16)
_computing_cell_refinement TEXRAY
_computing_data_collection 'TEXRAY (Molecular Structure Corporation, 1999)'
_computing_data_reduction 'TEXSAN (Molecular Structure Corporation, 1999)'
_computing_molecular_graphics 'ORTEX (McArdle, 1995)'
_computing_publication_material SHELXL97
_computing_structure_refinement 'SHELXL97 (Sheldrick, 1997)'
_computing_structure_solution 'SHELXS97 (Sheldrick, 1997)'
_diffrn_ambient_temperature 298(2)
_diffrn_detector_area_resol_mean none
_diffrn_measured_fraction_theta_full 0.980
_diffrn_measured_fraction_theta_max 0.980
_diffrn_measurement_device_type 'Rigaku Weissenberg IP'
_diffrn_measurement_method 'scintillation counter'
_diffrn_radiation_monochromator graphite
_diffrn_radiation_source 'rotor target'
_diffrn_radiation_type MoK\a
_diffrn_radiation_wavelength 0.71069
_diffrn_reflns_av_R_equivalents 0.0000
_diffrn_reflns_av_sigmaI/netI 0.0382
_diffrn_reflns_limit_h_max 17
_diffrn_reflns_limit_h_min -18
_diffrn_reflns_limit_k_max 0
_diffrn_reflns_limit_k_min -16
_diffrn_reflns_limit_l_max 17
_diffrn_reflns_limit_l_min 0
_diffrn_reflns_number 5081
_diffrn_reflns_theta_full 27.48
_diffrn_reflns_theta_max 27.48
_diffrn_reflns_theta_min 1.52
_diffrn_standards_decay_% 0
_diffrn_standards_interval_count 0
_diffrn_standards_number 0
_exptl_absorpt_coefficient_mu 2.261
_exptl_absorpt_correction_type none
_exptl_crystal_colour Green
_exptl_crystal_density_diffrn 1.748
_exptl_crystal_density_method 'not measured'
_exptl_crystal_description Block
_exptl_crystal_F_000 1188
_exptl_crystal_size_max 0.20
_exptl_crystal_size_mid 0.20
_exptl_crystal_size_min 0.20
_refine_diff_density_max 0.598
_refine_diff_density_min -0.435
_refine_ls_extinction_coef 0.0012(4)
_refine_ls_extinction_method SHELXL97
_refine_ls_goodness_of_fit_ref 1.007
_refine_ls_hydrogen_treatment constr
_refine_ls_matrix_type full
_refine_ls_number_parameters 300
_refine_ls_number_reflns 5081
_refine_ls_number_restraints 0
_refine_ls_restrained_S_all 1.007
_refine_ls_R_factor_all 0.0492
_refine_ls_R_factor_gt 0.0351
_refine_ls_shift/su_max 0.001
_refine_ls_shift/su_mean 0.000
_refine_ls_structure_factor_coef Fsqd
_refine_ls_weighting_details 'calc w = 1/[\s^2^(Fo^2^)+(0.0676P)^2^] where P = (Fo^2^+2Fc^2^)/3'
_refine_ls_weighting_scheme calc
_refine_ls_wR_factor_gt 0.0995
_refine_ls_wR_factor_ref 0.1100
_reflns_number_gt 3786
_reflns_number_total 5081
_reflns_threshold_expression I>2\s(I)
_cod_data_source_file cv6258.cif
_cod_data_source_block I
_cod_depositor_comments
;
The following automatic conversions were performed:
'_symmetry_cell_setting' value 'Monoclinic' changed to 'monoclinic'
according to '/home/saulius/struct/CIF-dictionaries/cif_core.dic'
dictionary named 'cif_core.dic' version 2.4.1 from
2010-06-29.

'_exptl_absorpt_correction_type' value 'None' changed to
'none' according to '/home/saulius/struct/CIF-dictionaries/cif_core.dic'
dictionary named 'cif_core.dic' version 2.4.1 from 2010-06-29.

Automatic conversion script
Id: cif_fix_enum 1527 2010-12-29 10:47:43Z saulius 

The following automatic conversions were performed:

'_symmetry_cell_setting' value 'Monoclinic' changed to 'monoclinic'
according to /home/saulius/struct/CIF-dictionaries/cif_core.dic
dictionary named 'cif_core.dic' version 2.4.1 from
2010-06-29.

'_exptl_absorpt_correction_type' value 'None' changed to
'none' according to
/home/saulius/struct/CIF-dictionaries/cif_core.dic dictionary named
'cif_core.dic' version 2.4.1 from 2010-06-29.

Automatic conversion script
Id: cif_fix_values 1715 2011-07-08 13:25:40Z adriana 
;
_cod_original_sg_symbol_H-M 'P 2/c'
_cod_database_code 2203281
_cod_database_fobs_code 2203281

loop_
_symmetry_equiv_pos_as_xyz
'x, y, z'
'-x, y, -z+1/2'
'-x, -y, -z'
'x, -y, z-1/2'

loop_
_atom_site_label
_atom_site_fract_x
_atom_site_fract_y
_atom_site_fract_z
_atom_site_U_iso_or_equiv
_atom_site_adp_type
_atom_site_calc_flag
_atom_site_refinement_flags
_atom_site_occupancy
_atom_site_type_symbol
Cu1 0.25883(2) 0.22733(3) 0.51218(2) 0.03846(12) Uani d . 1 Cu
Cu2 0.0000 0.18091(4) 0.7500 0.05902(18) Uani d S 1 Cu
Cu3 0.5000 0.63526(5) 0.7500 0.06134(18) Uani d S 1 Cu
Cl1 0.16355(6) 0.22794(7) 0.61706(6) 0.0535(2) Uani d . 1 Cl
Cl2 0.12348(6) 0.17720(6) 0.89434(6) 0.0553(2) Uani d . 1 Cl
Cl3 0.35601(9) 0.64043(12) 0.74871(14) 0.1164(5) Uani d . 1 Cl
N1 0.17978(16) 0.17912(17) 0.34962(16) 0.0370(5) Uani d . 1 N
N2 0.21024(17) 0.36749(18) 0.44526(18) 0.0410(5) Uani d . 1 N
N3 0.41216(17) 0.27198(18) 0.56550(18) 0.0439(5) Uani d . 1 N
N4 0.32272(16) 0.08647(17) 0.56185(16) 0.0363(5) Uani d . 1 N
C1 0.1576(2) 0.0842(2) 0.3048(2) 0.0440(6) Uani d . 1 C
H1 0.1803 0.0248 0.3482 0.053 Uiso calc R 1 H
C2 0.1015(2) 0.0691(3) 0.1954(2) 0.0517(7) Uani d . 1 C
H2 0.0868 0.0010 0.1672 0.062 Uiso calc R 1 H
C3 0.0688(2) 0.1550(3) 0.1307(2) 0.0509(7) Uani d . 1 C
H3 0.0321 0.1462 0.0576 0.061 Uiso calc R 1 H
C4 0.0906(2) 0.2570(2) 0.1746(2) 0.0445(7) Uani d . 1 C
C5 0.14566(19) 0.2647(2) 0.2857(2) 0.0370(6) Uani d . 1 C
C6 0.16397(19) 0.3656(2) 0.3364(2) 0.0384(6) Uani d . 1 C
C7 0.1316(2) 0.4576(2) 0.2749(2) 0.0467(7) Uani d . 1 C
C8 0.1485(2) 0.5542(2) 0.3300(3) 0.0556(8) Uani d . 1 C
H8 0.1299 0.6175 0.2921 0.067 Uiso calc R 1 H
C9 0.1928(2) 0.5555(2) 0.4404(3) 0.0579(8) Uani d . 1 C
H9 0.2033 0.6193 0.4778 0.070 Uiso calc R 1 H
C10 0.2218(2) 0.4597(2) 0.4957(3) 0.0520(7) Uani d . 1 C
H10 0.2502 0.4608 0.5705 0.062 Uiso calc R 1 H
C11 0.0606(2) 0.3525(3) 0.1134(2) 0.0541(8) Uani d . 1 C
H11 0.0264 0.3482 0.0393 0.065 Uiso calc R 1 H
C12 0.0805(2) 0.4475(3) 0.1602(3) 0.0565(8) Uani d . 1 C
H12 0.0612 0.5082 0.1181 0.068 Uiso calc R 1 H
C13 0.4563(3) 0.3646(3) 0.5725(3) 0.0622(9) Uani d . 1 C
H13 0.4166 0.4248 0.5512 0.075 Uiso calc R 1 H
C14 0.5611(3) 0.3770(3) 0.6107(3) 0.0698(10) Uani d . 1 C
H14 0.5892 0.4441 0.6159 0.084 Uiso calc R 1 H
C15 0.6202(2) 0.2903(3) 0.6397(2) 0.0591(9) Uani d . 1 C
H15 0.6892 0.2973 0.6640 0.071 Uiso calc R 1 H
C16 0.5766(2) 0.1892(2) 0.6329(2) 0.0443(6) Uani d . 1 C
C17 0.47148(19) 0.1847(2) 0.59576(18) 0.0371(6) Uani d . 1 C
C18 0.42361(18) 0.0853(2) 0.59197(17) 0.0347(5) Uani d . 1 C
C19 0.4805(2) -0.0082(2) 0.61974(17) 0.0385(6) Uani d . 1 C
C20 0.4285(2) -0.1029(2) 0.61735(19) 0.0453(7) Uani d . 1 C
H20 0.4627 -0.1669 0.6339 0.054 Uiso calc R 1 H
C21 0.3275(2) -0.1008(2) 0.5907(2) 0.0461(7) Uani d . 1 C
H21 0.2929 -0.1630 0.5908 0.055 Uiso calc R 1 H
C22 0.2767(2) -0.0047(2) 0.56342(19) 0.0427(6) Uani d . 1 C
H22 0.2080 -0.0042 0.5456 0.051 Uiso calc R 1 H
C23 0.6328(2) 0.0931(3) 0.6610(2) 0.0471(7) Uani d . 1 C
H23 0.7021 0.0959 0.6852 0.056 Uiso calc R 1 H
C24 0.5875(2) -0.0008(3) 0.65325(19) 0.0446(6) Uani d . 1 C
H24 0.6257 -0.0623 0.6697 0.054 Uiso calc R 1 H

loop_
_atom_site_aniso_label
_atom_site_aniso_U_11
_atom_site_aniso_U_22
_atom_site_aniso_U_33
_atom_site_aniso_U_12
_atom_site_aniso_U_13
_atom_site_aniso_U_23
Cu1 0.03923(19) 0.0354(2) 0.04006(18) 0.00276(14) 0.01377(14) 0.00480(13)
Cu2 0.0612(4) 0.0380(3) 0.0557(3) 0.000 -0.0047(3) 0.000
Cu3 0.0530(3) 0.0517(3) 0.0860(4) 0.000 0.0332(3) 0.000
Cl1 0.0504(4) 0.0679(5) 0.0473(4) 0.0075(4) 0.0238(3) 0.0088(3)
Cl2 0.0545(4) 0.0504(4) 0.0479(4) 0.0036(3) 0.0033(3) 0.0040(3)
Cl3 0.0680(7) 0.1121(10) 0.1903(15) 0.0163(7) 0.0723(8) 0.0418(10)
N1 0.0353(11) 0.0375(12) 0.0376(10) 0.0036(9) 0.0127(9) 0.0048(9)
N2 0.0433(12) 0.0354(12) 0.0472(12) 0.0039(10) 0.0200(10) 0.0032(10)
N3 0.0404(13) 0.0391(13) 0.0486(12) -0.0029(10) 0.0120(10) 0.0043(10)
N4 0.0351(11) 0.0376(12) 0.0329(10) -0.0013(9) 0.0087(9) 0.0035(9)
C1 0.0465(16) 0.0434(16) 0.0422(14) 0.0011(13) 0.0163(12) 0.0024(12)
C2 0.0536(17) 0.0555(19) 0.0462(15) -0.0063(15) 0.0184(14) -0.0069(13)
C3 0.0471(16) 0.068(2) 0.0370(13) -0.0026(15) 0.0149(12) -0.0009(13)
C4 0.0354(14) 0.0578(18) 0.0420(14) 0.0054(13) 0.0162(12) 0.0091(13)
C5 0.0306(12) 0.0432(15) 0.0403(13) 0.0057(11) 0.0166(11) 0.0064(11)
C6 0.0344(13) 0.0403(14) 0.0447(13) 0.0060(11) 0.0194(11) 0.0089(11)
C7 0.0417(15) 0.0437(16) 0.0613(17) 0.0113(13) 0.0268(14) 0.0176(13)
C8 0.0549(18) 0.0418(17) 0.078(2) 0.0114(14) 0.0341(17) 0.0193(15)
C9 0.063(2) 0.0353(16) 0.084(2) 0.0043(15) 0.0366(19) -0.0007(15)
C10 0.0582(18) 0.0461(18) 0.0565(17) 0.0030(15) 0.0267(15) -0.0012(13)
C11 0.0487(17) 0.069(2) 0.0432(14) 0.0111(16) 0.0155(14) 0.0185(15)
C12 0.0502(17) 0.064(2) 0.0592(18) 0.0180(16) 0.0250(15) 0.0295(16)
C13 0.057(2) 0.0409(17) 0.083(2) -0.0071(16) 0.0191(18) 0.0081(16)
C14 0.056(2) 0.054(2) 0.090(2) -0.0178(17) 0.0156(19) 0.0077(18)
C15 0.0412(16) 0.070(2) 0.0599(19) -0.0139(16) 0.0113(15) 0.0049(16)
C16 0.0377(14) 0.0586(18) 0.0348(12) -0.0024(13) 0.0110(11) 0.0009(12)
C17 0.0367(13) 0.0430(15) 0.0293(11) -0.0012(12) 0.0093(10) 0.0017(10)
C18 0.0382(13) 0.0391(14) 0.0245(10) -0.0013(11) 0.0089(10) 0.0005(9)
C19 0.0453(15) 0.0441(15) 0.0228(10) 0.0055(12) 0.0086(10) 0.0010(10)
C20 0.0579(18) 0.0369(15) 0.0307(11) 0.0060(13) 0.0039(12) 0.0008(10)
C21 0.0537(17) 0.0396(15) 0.0365(13) -0.0068(13) 0.0065(12) 0.0031(11)
C22 0.0405(14) 0.0451(16) 0.0370(13) -0.0052(12) 0.0078(12) 0.0034(11)
C23 0.0366(14) 0.065(2) 0.0369(13) 0.0056(14) 0.0106(12) 0.0013(13)
C24 0.0419(15) 0.0561(18) 0.0314(12) 0.0117(14) 0.0083(11) 0.0026(11)

loop_
_atom_type_symbol
_atom_type_description
_atom_type_scat_dispersion_real
_atom_type_scat_dispersion_imag
_atom_type_scat_source
C C 0.0033 0.0016 'International Tables Vol C Tables 4.2.6.8 and 6.1.1.4'
H H 0.0000 0.0000 'International Tables Vol C Tables 4.2.6.8 and 6.1.1.4'
N N 0.0061 0.0033 'International Tables Vol C Tables 4.2.6.8 and 6.1.1.4'
Cu Cu 0.3201 1.2651 'International Tables Vol C Tables 4.2.6.8 and 6.1.1.4'
Cl Cl 0.1484 0.1585 'International Tables Vol C Tables 4.2.6.8 and 6.1.1.4'

loop_
_geom_angle_atom_site_label_1
_geom_angle_atom_site_label_2
_geom_angle_atom_site_label_3
_geom_angle_site_symmetry_3
_geom_angle
_geom_angle_publ_flag
N1 Cu1 N2 . 80.12(9) y
N1 Cu1 N3 . 121.05(9) y
N1 Cu1 N4 . 95.32(8) y
N2 Cu1 N3 . 93.79(9) y
N2 Cu1 N4 . 169.29(9) y
N3 Cu1 N4 . 80.19(9) y
N1 Cu1 Cl1 . 113.90(6) y
N2 Cu1 Cl1 . 94.59(7) y
N3 Cu1 Cl1 . 125.05(7) y
N4 Cu1 Cl1 . 96.12(6) y
Cl2 Cu2 Cl2 2_556 177.44(5) y
Cl3 Cu3 Cl3 2_656 176.38(9) y
C1 N1 C5 . 117.8(2) ?
C1 N1 Cu1 . 131.81(17) ?
C5 N1 Cu1 . 110.38(17) ?
C10 N2 C6 . 118.7(2) ?
C10 N2 Cu1 . 126.5(2) ?
C6 N2 Cu1 . 114.71(18) ?
C13 N3 C17 . 117.6(3) ?
C13 N3 Cu1 . 132.2(2) ?
C17 N3 Cu1 . 110.26(17) ?
C22 N4 C18 . 118.1(2) ?
C22 N4 Cu1 . 126.98(18) ?
C18 N4 Cu1 . 114.85(17) ?
N1 C1 C2 . 123.1(3) ?
N1 C1 H1 . 118.5 ?
C2 C1 H1 . 118.5 ?
C3 C2 C1 . 119.2(3) ?
C3 C2 H2 . 120.4 ?
C1 C2 H2 . 120.4 ?
C2 C3 C4 . 119.7(3) ?
C2 C3 H3 . 120.2 ?
C4 C3 H3 . 120.2 ?
C3 C4 C5 . 117.3(3) ?
C3 C4 C11 . 124.1(3) ?
C5 C4 C11 . 118.6(3) ?
N1 C5 C4 . 123.0(3) ?
N1 C5 C6 . 117.0(2) ?
C4 C5 C6 . 120.0(2) ?
N2 C6 C7 . 122.6(3) ?
N2 C6 C5 . 117.3(2) ?
C7 C6 C5 . 120.1(2) ?
C8 C7 C6 . 117.3(3) ?
C8 C7 C12 . 124.0(3) ?
C6 C7 C12 . 118.6(3) ?
C9 C8 C7 . 119.8(3) ?
C9 C8 H8 . 120.1 ?
C7 C8 H8 . 120.1 ?
C8 C9 C10 . 119.2(3) ?
C8 C9 H9 . 120.4 ?
C10 C9 H9 . 120.4 ?
N2 C10 C9 . 122.3(3) ?
N2 C10 H10 . 118.9 ?
C9 C10 H10 . 118.9 ?
C12 C11 C4 . 121.4(3) ?
C12 C11 H11 . 119.3 ?
C4 C11 H11 . 119.3 ?
C11 C12 C7 . 121.1(3) ?
C11 C12 H12 . 119.5 ?
C7 C12 H12 . 119.5 ?
N3 C13 C14 . 123.2(3) ?
N3 C13 H13 . 118.4 ?
C14 C13 H13 . 118.4 ?
C15 C14 C13 . 119.4(3) ?
C15 C14 H14 . 120.3 ?
C13 C14 H14 . 120.3 ?
C14 C15 C16 . 119.7(3) ?
C14 C15 H15 . 120.2 ?
C16 C15 H15 . 120.2 ?
C15 C16 C17 . 117.0(3) ?
C15 C16 C23 . 123.7(3) ?
C17 C16 C23 . 119.3(3) ?
N3 C17 C16 . 123.2(3) ?
N3 C17 C18 . 117.3(2) ?
C16 C17 C18 . 119.4(2) ?
N4 C18 C19 . 123.0(2) ?
N4 C18 C17 . 116.9(2) ?
C19 C18 C17 . 120.1(2) ?
C20 C19 C18 . 116.9(2) ?
C20 C19 C24 . 124.3(3) ?
C18 C19 C24 . 118.7(3) ?
C21 C20 C19 . 119.9(3) ?
C21 C20 H20 . 120.1 ?
C19 C20 H20 . 120.1 ?
C20 C21 C22 . 119.5(3) ?
C20 C21 H21 . 120.3 ?
C22 C21 H21 . 120.3 ?
N4 C22 C21 . 122.6(3) ?
N4 C22 H22 . 118.7 ?
C21 C22 H22 . 118.7 ?
C24 C23 C16 . 121.1(3) ?
C24 C23 H23 . 119.4 ?
C16 C23 H23 . 119.4 ?
C23 C24 C19 . 121.2(3) ?
C23 C24 H24 . 119.4 ?
C19 C24 H24 . 119.4 ?

loop_
_geom_bond_atom_site_label_1
_geom_bond_atom_site_label_2
_geom_bond_site_symmetry_2
_geom_bond_distance
_geom_bond_publ_flag
Cu1 N1 . 2.136(2) y
Cu1 N2 . 1.989(2) y
Cu1 N3 . 2.133(2) y
Cu1 N4 . 2.000(2) y
Cu1 Cl1 . 2.2909(8) y
Cu2 Cl2 . 2.0894(7) y
Cu2 Cl2 2_556 2.0894(7) ?
Cu3 Cl3 . 2.0692(10) y
Cu3 Cl3 2_656 2.0692(10) ?
N1 C1 . 1.325(3) ?
N1 C5 . 1.353(3) ?
N2 C10 . 1.324(4) ?
N2 C6 . 1.359(3) ?
N3 C13 . 1.318(4) ?
N3 C17 . 1.361(3) ?
N4 C22 . 1.331(3) ?
N4 C18 . 1.359(3) ?
C1 C2 . 1.399(4) ?
C1 H1 . 0.9300 ?
C2 C3 . 1.358(4) ?
C2 H2 . 0.9300 ?
C3 C4 . 1.402(4) ?
C3 H3 . 0.9300 ?
C4 C5 . 1.405(4) ?
C4 C11 . 1.431(4) ?
C5 C6 . 1.419(4) ?
C6 C7 . 1.400(4) ?
C7 C8 . 1.398(4) ?
C7 C12 . 1.440(4) ?
C8 C9 . 1.373(5) ?
C8 H8 . 0.9300 ?
C9 C10 . 1.398(4) ?
C9 H9 . 0.9300 ?
C10 H10 . 0.9300 ?
C11 C12 . 1.333(5) ?
C11 H11 . 0.9300 ?
C12 H12 . 0.9300 ?
C13 C14 . 1.415(5) ?
C13 H13 . 0.9300 ?
C14 C15 . 1.353(5) ?
C14 H14 . 0.9300 ?
C15 C16 . 1.410(4) ?
C15 H15 . 0.9300 ?
C16 C17 . 1.412(4) ?
C16 C23 . 1.430(4) ?
C17 C18 . 1.424(4) ?
C18 C19 . 1.407(4) ?
C19 C20 . 1.405(4) ?
C19 C24 . 1.442(4) ?
C20 C21 . 1.365(4) ?
C20 H20 . 0.9300 ?
C21 C22 . 1.395(4) ?
C21 H21 . 0.9300 ?
C22 H22 . 0.9300 ?
C23 C24 . 1.338(4) ?
C23 H23 . 0.9300 ?
C24 H24 . 0.9300 ?
